data_1528212
loop_
_publ_author_name
'Winkler, H.'
'Brehler, B.'

_publ_section_title
;
 Ueber das alpha- und beta-Zn Cl2
;
_journal_name_full Naturwissenschaften
_journal_page_first 553
_journal_page_last 554
_journal_volume 46
_journal_year 1959
_chemical_formula_sum 'Cl2 Zn'
_chemical_name_systematic 'Zn Cl2'
_space_group_IT_number 14
_symmetry_space_group_name_Hall '-P 2yn'
_symmetry_space_group_name_H-M 'P 1 21/n 1'
_cell_angle_alpha 90
_cell_angle_beta 90
_cell_angle_gamma 90
_cell_formula_units_Z 12
_cell_length_a 6.54
_cell_length_b 11.31
_cell_length_c 12.33
_cell_volume 912.018
_citation_journal_id_ASTM NATWAY
_cod_data_source_file Winkler_NATWAY_1959_1739.cif
_cod_data_source_block Cl2Zn1
_cod_original_cell_volume 912.0181
_cod_original_sg_symbol_Hall '-P 2ybc (x-z,y,z)'
_cod_original_formula_sum 'Cl2 Zn1'
_cod_database_code 1528212

loop_
_symmetry_equiv_pos_as_xyz
x,y,z
-x+1/2,y+1/2,-z+1/2
-x,-y,-z
x-1/2,-y-1/2,z-1/2

loop_
_atom_site_label
_atom_site_type_symbol
_atom_site_fract_x
_atom_site_fract_y
_atom_site_fract_z
_atom_site_occupancy
_atom_site_U_iso_or_equiv
Zn3 Zn+2 0.6667 0.6667 0.1875 1 0.0
Cl5 Cl-1 0.8333 0.5 0.125 1 0.0
Cl6 Cl-1 0.8333 0.8333 0.125 1 0.0
Zn2 Zn+2 0.1667 0.5 0.1875 1 0.0
Cl2 Cl-1 0.33333 0.3333 0.125 1 0.0
Zn1 Zn+2 0.1667 0.1667 0.0625 1 0.0
Cl4 Cl-1 0.8333 0.1667 0.125 1 0.0
Cl3 Cl-1 0.3333 0.6667 0.125 1 0.0
Cl1 Cl-1 0.3333 0 0.125 1 0.0
